data_7000178
loop_
_publ_author_name
'G\"atjens, Jessica'
'Mullins, Christopher S.'
'Kampf, Jeff W.'
'Thu\'ery, Pierre'
'Pecoraro, Vincent L.'

_publ_section_title
;
 Corroborative cobalt and zinc model compounds of
 \a-amino-\b-carboxymuconic-\e-semialdehyde decarboxylase (ACMSD)
;
_journal_issue 1
_journal_name_full 'Dalton Transactions'
_journal_page_first 51
_journal_page_last 62
_journal_paper_doi 10.1039/b809453e
_journal_year 2009
_chemical_formula_sum 'C14 H24 Co N6 O7'
_chemical_formula_weight 447.32
_space_group_IT_number 14
_symmetry_cell_setting monoclinic
_symmetry_space_group_name_Hall '-P 2ybc'
_symmetry_space_group_name_H-M 'P 1 21/c 1'
_atom_sites_solution_hydrogens geom
_atom_sites_solution_primary heavy
_atom_sites_solution_secondary difmap
_audit_creation_method SHELXL-97
_cell_angle_alpha 90.00
_cell_angle_beta 99.293(4)
_cell_angle_gamma 90.00
_cell_formula_units_Z 4
_cell_length_a 14.7761(10)
_cell_length_b 13.8389(9)
_cell_length_c 9.6306(5)
_cell_measurement_reflns_used 58401
_cell_measurement_temperature 110(2)
_cell_measurement_theta_max 25.68
_cell_measurement_theta_min 2.94
_cell_volume 1943.5(2)
_computing_cell_refinement 'HKL2000 (Otwinowski & Minor, 1997)'
_computing_data_collection 'COLLECT (Hooft, 1998)'
_computing_data_reduction 'HKL2000 (Otwinowski & Minor, 1997)'
_computing_molecular_graphics 'SHELXTL (Sheldrick, 1999)'
_computing_publication_material 'SHELXTL (Sheldrick, 1999); PLATON (Spek, 2003)'
_computing_structure_refinement 'SHELXL-97 (Sheldrick, 1997)'
_computing_structure_solution 'SHELXS-97 (Sheldrick, 1997)'
_diffrn_ambient_temperature 110(2)
_diffrn_measured_fraction_theta_full 0.995
_diffrn_measured_fraction_theta_max 0.995
_diffrn_measurement_device_type 'Nonius Kappa-CCD area-detector diffractometer'
_diffrn_measurement_method 'two \f and three \w scans with 2\% steps'
_diffrn_radiation_monochromator graphite
_diffrn_radiation_source 'fine-focus sealed tube'
_diffrn_radiation_type MoK\a
_diffrn_radiation_wavelength 0.71073
_diffrn_reflns_av_R_equivalents 0.0605
_diffrn_reflns_av_sigmaI/netI 0.0606
_diffrn_reflns_limit_h_max 17
_diffrn_reflns_limit_h_min -18
_diffrn_reflns_limit_k_max 16
_diffrn_reflns_limit_k_min -16
_diffrn_reflns_limit_l_max 11
_diffrn_reflns_limit_l_min -11
_diffrn_reflns_number 58401
_diffrn_reflns_theta_full 25.68
_diffrn_reflns_theta_max 25.68
_diffrn_reflns_theta_min 2.94
_diffrn_standards_decay_% 0
_diffrn_standards_interval_time 0
_diffrn_standards_number 0
_exptl_absorpt_coefficient_mu 0.933
_exptl_absorpt_correction_T_max 0.894
_exptl_absorpt_correction_T_min 0.835
_exptl_absorpt_correction_type multi-scan
_exptl_absorpt_process_details 'SCALEPACK (Otwinowski & Minor, 1997)'
_exptl_crystal_colour 'translucent light pink'
_exptl_crystal_density_diffrn 1.529
_exptl_crystal_density_method 'not measured'
_exptl_crystal_description parallelepiped
_exptl_crystal_F_000 932
_exptl_crystal_size_max 0.23
_exptl_crystal_size_mid 0.14
_exptl_crystal_size_min 0.12
_refine_diff_density_max 1.576
_refine_diff_density_min -0.509
_refine_diff_density_rms 0.099
_refine_ls_extinction_method none
_refine_ls_goodness_of_fit_ref 1.183
_refine_ls_hydrogen_treatment constr
_refine_ls_matrix_type full
_refine_ls_number_parameters 257
_refine_ls_number_reflns 3656
_refine_ls_number_restraints 0
_refine_ls_restrained_S_all 1.183
_refine_ls_R_factor_all 0.0747
_refine_ls_R_factor_gt 0.0635
_refine_ls_shift/su_max 0.000
_refine_ls_shift/su_mean 0.000
_refine_ls_structure_factor_coef Fsqd
_refine_ls_weighting_details 'calc w=1/[\s^2^(Fo^2^)+(0.0528P)^2^+7.2666P] where P=(Fo^2^+2Fc^2^)/3'
_refine_ls_weighting_scheme calc
_refine_ls_wR_factor_gt 0.1787
_refine_ls_wR_factor_ref 0.1837
_reflns_number_gt 3050
_reflns_number_total 3656
_reflns_threshold_expression >2sigma(I)
_cod_data_source_file b809453e.txt
_cod_data_source_block 3
_cod_original_sg_symbol_H-M 'P 21/c'
_cod_database_code 7000178

loop_
_symmetry_equiv_pos_as_xyz
'x, y, z'
'-x, y+1/2, -z+1/2'
'-x, -y, -z'
'x, -y-1/2, z-1/2'

loop_
_atom_site_label
_atom_site_type_symbol
_atom_site_fract_x
_atom_site_fract_y
_atom_site_fract_z
_atom_site_U_iso_or_equiv
_atom_site_adp_type
_atom_site_occupancy
_atom_site_symmetry_multiplicity
_atom_site_calc_flag
_atom_site_refinement_flags
_atom_site_disorder_assembly
_atom_site_disorder_group
Co1 Co 0.72970(5) 0.16313(5) 0.47115(7) 0.0270(2) Uani 1 1 d . . .
O1 O 0.7109(2) 0.2246(3) 0.2728(3) 0.0313(8) Uani 1 1 d . . .
O2 O 0.7248(2) 0.1989(3) 0.0472(3) 0.0315(8) Uani 1 1 d . . .
O3 O 0.7552(3) 0.1038(3) 0.6736(4) 0.0418(10) Uani 1 1 d . . .
H3A H 0.7618 0.0418 0.7038 0.050 Uiso 1 1 d R . .
H3B H 0.7869 0.1503 0.7372 0.050 Uiso 1 1 d R . .
O4 O 0.7874(3) 0.9071(3) 0.7240(4) 0.0426(10) Uani 1 1 d . . .
O5 O 0.7895(3) 0.8086(3) 0.9005(4) 0.0522(11) Uani 1 1 d . . .
O6 O 0.8196(3) 0.9613(3) 0.9364(5) 0.0541(12) Uani 1 1 d . . .
O7 O 0.7261(3) 0.6752(3) 0.6715(4) 0.0446(10) Uani 1 1 d . . .
H7A H 0.7527 0.7352 0.7276 0.054 Uiso 1 1 d R . .
H7B H 0.7493 0.6705 0.5925 0.054 Uiso 1 1 d R . .
N1 N 0.7273(3) 0.0310(3) 0.3382(4) 0.0272(9) Uani 1 1 d . . .
N2 N 0.8856(3) 0.0608(3) 0.3913(4) 0.0313(10) Uani 1 1 d . . .
N3 N 0.8707(3) 0.1464(3) 0.4551(4) 0.0319(10) Uani 1 1 d . . .
N4 N 0.5723(3) 0.0426(3) 0.3689(4) 0.0303(10) Uani 1 1 d . . .
N5 N 0.5883(3) 0.1234(3) 0.4516(4) 0.0320(10) Uani 1 1 d . . .
N6 N 0.7987(3) 0.8919(4) 0.8555(5) 0.0383(11) Uani 1 1 d . . .
C1 C 0.7179(3) 0.1694(4) 0.1702(5) 0.0295(11) Uani 1 1 d . . .
C2 C 0.7164(4) 0.0614(4) 0.1886(5) 0.0272(11) Uani 1 1 d . . .
H2A H 0.6588 0.0364 0.1392 0.033 Uiso 1 1 calc R . .
H2B H 0.7654 0.0331 0.1461 0.033 Uiso 1 1 calc R . .
C3 C 0.8172(3) -0.0156(4) 0.3876(5) 0.0294(11) Uani 1 1 d . . .
H3C H 0.8185 -0.0431 0.4805 0.035 Uiso 1 1 calc R . .
H3D H 0.8286 -0.0666 0.3236 0.035 Uiso 1 1 calc R . .
C4 C 0.9669(4) 0.0616(4) 0.3431(5) 0.0333(12) Uani 1 1 d . . .
C5 C 1.0062(4) 0.1503(4) 0.3800(5) 0.0355(13) Uani 1 1 d . . .
H5 H 1.0629 0.1721 0.3627 0.043 Uiso 1 1 calc R . .
C6 C 0.9445(4) 0.2009(4) 0.4483(5) 0.0329(12) Uani 1 1 d . . .
C7 C 0.4849(3) 0.0387(4) 0.3022(5) 0.0332(12) Uani 1 1 d . . .
C8 C 0.4413(4) 0.1183(4) 0.3466(6) 0.0364(13) Uani 1 1 d . . .
H8 H 0.3800 0.1353 0.3203 0.044 Uiso 1 1 calc R . .
C9 C 0.5069(4) 0.1677(4) 0.4379(6) 0.0335(12) Uani 1 1 d . . .
C10 C 0.6481(3) -0.0246(4) 0.3697(5) 0.0278(11) Uani 1 1 d . . .
H10A H 0.6316 -0.0744 0.2993 0.033 Uiso 1 1 calc R . .
H10B H 0.6629 -0.0552 0.4611 0.033 Uiso 1 1 calc R . .
C11 C 0.9972(4) -0.0213(5) 0.2624(6) 0.0398(13) Uani 1 1 d . . .
H11A H 1.0028 -0.0782 0.3202 0.060 Uiso 1 1 calc R . .
H11B H 1.0554 -0.0066 0.2356 0.060 Uiso 1 1 calc R . .
H11C H 0.9527 -0.0325 0.1796 0.060 Uiso 1 1 calc R . .
C12 C 0.9508(4) 0.3015(4) 0.5054(6) 0.0407(14) Uani 1 1 d . . .
H12A H 0.9075 0.3420 0.4471 0.061 Uiso 1 1 calc R . .
H12B H 1.0116 0.3260 0.5063 0.061 Uiso 1 1 calc R . .
H12C H 0.9371 0.3012 0.5995 0.061 Uiso 1 1 calc R . .
C13 C 0.4479(4) -0.0410(5) 0.2014(6) 0.0409(14) Uani 1 1 d . . .
H13A H 0.4880 -0.0498 0.1332 0.061 Uiso 1 1 calc R . .
H13B H 0.3878 -0.0238 0.1543 0.061 Uiso 1 1 calc R . .
H13C H 0.4446 -0.1000 0.2528 0.061 Uiso 1 1 calc R . .
C14 C 0.4958(4) 0.2598(4) 0.5187(6) 0.0419(14) Uani 1 1 d . . .
H14A H 0.4958 0.2446 0.6159 0.063 Uiso 1 1 calc R . .
H14B H 0.4389 0.2903 0.4804 0.063 Uiso 1 1 calc R . .
H14C H 0.5457 0.3028 0.5108 0.063 Uiso 1 1 calc R . .

loop_
_atom_site_aniso_label
_atom_site_aniso_U_11
_atom_site_aniso_U_22
_atom_site_aniso_U_33
_atom_site_aniso_U_23
_atom_site_aniso_U_13
_atom_site_aniso_U_12
Co1 0.0313(4) 0.0275(4) 0.0229(3) 0.0005(3) 0.0060(3) 0.0000(3)
O1 0.038(2) 0.031(2) 0.0258(17) -0.0034(16) 0.0106(14) -0.0002(17)
O2 0.039(2) 0.027(2) 0.0289(18) 0.0041(16) 0.0086(15) 0.0002(16)
O3 0.062(3) 0.033(2) 0.0296(19) 0.0049(17) 0.0051(18) 0.011(2)
O4 0.045(2) 0.048(3) 0.036(2) 0.0042(19) 0.0092(17) -0.003(2)
O5 0.080(3) 0.035(3) 0.043(2) 0.009(2) 0.015(2) -0.001(2)
O6 0.073(3) 0.045(3) 0.047(2) -0.011(2) 0.016(2) -0.004(2)
O7 0.053(3) 0.037(2) 0.045(2) 0.0005(19) 0.0110(19) -0.002(2)
N1 0.025(2) 0.029(2) 0.028(2) 0.0033(18) 0.0060(16) 0.0001(18)
N2 0.028(2) 0.033(3) 0.032(2) -0.002(2) 0.0036(18) -0.0001(19)
N3 0.034(2) 0.030(2) 0.031(2) -0.0034(19) 0.0031(18) -0.002(2)
N4 0.030(2) 0.029(2) 0.032(2) -0.0020(19) 0.0070(18) -0.0008(19)
N5 0.034(2) 0.030(3) 0.034(2) -0.001(2) 0.0103(18) 0.001(2)
N6 0.038(3) 0.038(3) 0.040(3) 0.001(2) 0.009(2) 0.006(2)
C1 0.033(3) 0.033(3) 0.023(2) -0.002(2) 0.0042(19) 0.002(2)
C2 0.033(3) 0.027(3) 0.022(2) -0.001(2) 0.0065(19) -0.002(2)
C3 0.028(3) 0.028(3) 0.032(3) 0.001(2) 0.004(2) 0.000(2)
C4 0.031(3) 0.041(3) 0.028(2) 0.003(2) 0.005(2) 0.002(2)
C5 0.032(3) 0.043(4) 0.031(3) -0.001(2) 0.005(2) -0.001(2)
C6 0.034(3) 0.034(3) 0.029(3) 0.003(2) 0.001(2) -0.003(2)
C7 0.029(3) 0.039(3) 0.032(3) 0.004(2) 0.008(2) -0.004(2)
C8 0.034(3) 0.041(4) 0.036(3) 0.006(3) 0.010(2) 0.000(2)
C9 0.037(3) 0.030(3) 0.036(3) 0.005(2) 0.013(2) 0.003(2)
C10 0.030(3) 0.026(3) 0.028(2) 0.001(2) 0.008(2) -0.002(2)
C11 0.035(3) 0.045(4) 0.040(3) -0.005(3) 0.007(2) 0.003(3)
C12 0.038(3) 0.035(3) 0.048(3) -0.002(3) 0.002(2) -0.009(3)
C13 0.041(3) 0.044(4) 0.039(3) -0.003(3) 0.011(2) -0.007(3)
C14 0.048(3) 0.038(3) 0.042(3) 0.002(3) 0.014(3) 0.007(3)

loop_
_atom_type_symbol
_atom_type_description
_atom_type_scat_dispersion_real
_atom_type_scat_dispersion_imag
_atom_type_scat_source
C C 0.0033 0.0016 'International Tables Vol C Tables 4.2.6.8 and 6.1.1.4'
H H 0.0000 0.0000 'International Tables Vol C Tables 4.2.6.8 and 6.1.1.4'
N N 0.0061 0.0033 'International Tables Vol C Tables 4.2.6.8 and 6.1.1.4'
O O 0.0106 0.0060 'International Tables Vol C Tables 4.2.6.8 and 6.1.1.4'
Co Co 0.3494 0.9721 'International Tables Vol C Tables 4.2.6.8 and 6.1.1.4'

loop_
_geom_angle_atom_site_label_1
_geom_angle_atom_site_label_2
_geom_angle_atom_site_label_3
_geom_angle
_geom_angle_site_symmetry_1
_geom_angle_site_symmetry_3
_geom_angle_publ_flag
O2 Co1 O1 86.53(14) 4_566 . ?
O2 Co1 O3 92.53(15) 4_566 . ?
O1 Co1 O3 177.17(16) . . ?
O2 Co1 N3 102.66(16) 4_566 . ?
O1 Co1 N3 87.96(15) . . ?
O3 Co1 N3 89.64(17) . . ?
O2 Co1 N5 100.39(16) 4_566 . ?
O1 Co1 N5 92.36(15) . . ?
O3 Co1 N5 90.43(17) . . ?
N3 Co1 N5 156.92(18) . . ?
O2 Co1 N1 166.10(14) 4_566 . ?
O1 Co1 N1 79.61(15) . . ?
O3 Co1 N1 101.36(15) . . ?
N3 Co1 N1 78.10(16) . . ?
N5 Co1 N1 79.27(16) . . ?
C1 O1 Co1 117.2(3) . . ?
C1 O2 Co1 130.1(3) . 4_565 ?
C10 N1 C3 114.0(4) . . ?
C10 N1 C2 112.5(4) . . ?
C3 N1 C2 112.7(4) . . ?
C10 N1 Co1 104.5(3) . . ?
C3 N1 Co1 104.0(3) . . ?
C2 N1 Co1 108.3(3) . . ?
C4 N2 N3 111.3(4) . . ?
C4 N2 C3 130.3(5) . . ?
N3 N2 C3 118.5(4) . . ?
C6 N3 N2 106.0(4) . . ?
C6 N3 Co1 139.4(4) . . ?
N2 N3 Co1 110.9(3) . . ?
C7 N4 N5 111.9(4) . . ?
C7 N4 C10 130.9(5) . . ?
N5 N4 C10 117.2(4) . . ?
C9 N5 N4 104.3(4) . . ?
C9 N5 Co1 137.8(4) . . ?
N4 N5 Co1 109.6(3) . . ?
O6 N6 O5 121.8(5) . . ?
O6 N6 O4 118.4(5) . . ?
O5 N6 O4 119.8(5) . . ?
O1 C1 O2 124.1(5) . . ?
O1 C1 C2 120.2(4) . . ?
O2 C1 C2 115.7(4) . . ?
N1 C2 C1 113.2(4) . . ?
N2 C3 N1 105.9(4) . . ?
N2 C4 C5 106.2(5) . . ?
N2 C4 C11 121.9(5) . . ?
C5 C4 C11 131.9(5) . . ?
C4 C5 C6 106.7(5) . . ?
N3 C6 C5 109.9(5) . . ?
N3 C6 C12 120.7(5) . . ?
C5 C6 C12 129.4(5) . . ?
N4 C7 C8 106.3(5) . . ?
N4 C7 C13 123.7(5) . . ?
C8 C7 C13 130.1(5) . . ?
C7 C8 C9 106.1(5) . . ?
N5 C9 C8 111.4(5) . . ?
N5 C9 C14 120.3(5) . . ?
C8 C9 C14 128.3(5) . . ?
N4 C10 N1 107.6(4) . . ?

loop_
_geom_bond_atom_site_label_1
_geom_bond_atom_site_label_2
_geom_bond_distance
_geom_bond_site_symmetry_2
_geom_bond_publ_flag
Co1 O2 2.051(4) 4_566 ?
Co1 O1 2.068(4) . ?
Co1 O3 2.093(4) . ?
Co1 N3 2.127(4) . ?
Co1 N5 2.139(4) . ?
Co1 N1 2.229(4) . ?
O1 C1 1.267(6) . ?
O2 C1 1.273(6) . ?
O2 Co1 2.051(4) 4_565 ?
O4 N6 1.268(6) . ?
O5 N6 1.246(6) . ?
O6 N6 1.244(6) . ?
N1 C10 1.473(6) . ?
N1 C3 1.483(6) . ?
N1 C2 1.484(6) . ?
N2 C4 1.355(7) . ?
N2 N3 1.368(6) . ?
N2 C3 1.460(7) . ?
N3 C6 1.336(7) . ?
N4 C7 1.347(7) . ?
N4 N5 1.371(6) . ?
N4 C10 1.455(7) . ?
N5 C9 1.338(7) . ?
C1 C2 1.505(7) . ?
C4 C5 1.380(8) . ?
C4 C11 1.494(8) . ?
C5 C6 1.396(8) . ?
C6 C12 1.494(8) . ?
C7 C8 1.379(8) . ?
C7 C13 1.512(8) . ?
C8 C9 1.381(8) . ?
C9 C14 1.516(8) . ?

loop_
_geom_hbond_atom_site_label_D
_geom_hbond_atom_site_label_H
_geom_hbond_atom_site_label_A
_geom_hbond_distance_DH
_geom_hbond_distance_HA
_geom_hbond_distance_DA
_geom_hbond_angle_DHA
_geom_hbond_site_symmetry_A
O3 H3B O1 0.96 2.12 2.680(5) 115.8 4_566
O3 H3A O4 0.91 1.91 2.792(6) 165.5 1_545
O7 H7A O5 1.03 1.95 2.913(6) 153.5 .
O7 H7B O5 0.89 2.05 2.921(6) 166.4 4_575
